data_4312836
loop_
_publ_author_name
'Arjun Mendiratta'
'Christopher C. Cummins'
'Olga P. Kryatova'
'Elena V. Rybak-Akimova'
'James E. McDonough'
'Carl D. Hoff'

_publ_section_title
;
 Molybdenum Chalcogenobenzimidato Complexes: Radical Synthesis and Nitrile
 Extrusion via \b-EPh (E = S, Se, and Te) Elimination
;
_journal_name_full 'Inorganic Chemistry'
_journal_page_first 8621
_journal_page_last 8623
_journal_paper_doi 10.1021/ic035077d
_journal_volume 42
_journal_year 2003
_chemical_formula_sum 'C53 H74 Mo N4 O S'
_chemical_formula_weight 911.16
_chemical_name_common 2_S
_chemical_name_systematic
;
  ?
;
_space_group_IT_number 14
_symmetry_cell_setting monoclinic
_symmetry_space_group_name_Hall '-P 2yn'
_symmetry_space_group_name_H-M 'P 1 21/n 1'
_atom_sites_solution_hydrogens geom
_atom_sites_solution_primary direct
_atom_sites_solution_secondary difmap
_audit_creation_method SHELXL-97
_cell_angle_alpha 90.00
_cell_angle_beta 111.261(2)
_cell_angle_gamma 90.00
_cell_formula_units_Z 8
_cell_length_a 20.534(2)
_cell_length_b 24.450(2)
_cell_length_c 21.635(2)
_cell_measurement_reflns_used 13221
_cell_measurement_temperature 293(2)
_cell_measurement_theta_max 22.50
_cell_measurement_theta_min 2.09
_cell_volume 10122.7(16)
_computing_cell_refinement 'Brucker SMART'
_computing_data_collection 'Brucker SMART'
_computing_data_reduction 'Brucker SHELXTL'
_computing_molecular_graphics 'Brucker SHELXTL'
_computing_publication_material 'Brucker SHELXTL'
_computing_structure_refinement 'SHELXL-97 (Sheldrick, 1997)'
_computing_structure_solution 'SHELXS-97 (Sheldrick, 1990)'
_diffrn_ambient_temperature 293(2)
_diffrn_measured_fraction_theta_full 0.998
_diffrn_measured_fraction_theta_max 0.998
_diffrn_radiation_monochromator graphite
_diffrn_radiation_source 'fine-focus sealed tube'
_diffrn_radiation_type MoK\a
_diffrn_radiation_wavelength 0.71073
_diffrn_reflns_av_R_equivalents 0.0865
_diffrn_reflns_av_sigmaI/netI 0.0686
_diffrn_reflns_limit_h_max 22
_diffrn_reflns_limit_h_min -22
_diffrn_reflns_limit_k_max 26
_diffrn_reflns_limit_k_min -26
_diffrn_reflns_limit_l_max 17
_diffrn_reflns_limit_l_min -23
_diffrn_reflns_number 37898
_diffrn_reflns_theta_full 22.50
_diffrn_reflns_theta_max 22.50
_diffrn_reflns_theta_min 2.09
_exptl_absorpt_coefficient_mu 0.340
_exptl_absorpt_correction_T_max 0.4332
_exptl_absorpt_correction_T_min 0.3526
_exptl_absorpt_correction_type empirical
_exptl_crystal_colour blue
_exptl_crystal_density_diffrn 1.196
_exptl_crystal_density_method 'not measured'
_exptl_crystal_description block
_exptl_crystal_F_000 3888
_exptl_crystal_size_max 0.31
_exptl_crystal_size_mid 0.15
_exptl_crystal_size_min 0.10
_refine_diff_density_max 0.888
_refine_diff_density_min -0.822
_refine_diff_density_rms 0.080
_refine_ls_extinction_method none
_refine_ls_goodness_of_fit_ref 1.078
_refine_ls_hydrogen_treatment mixed
_refine_ls_matrix_type full
_refine_ls_number_parameters 1081
_refine_ls_number_reflns 13221
_refine_ls_number_restraints 0
_refine_ls_restrained_S_all 1.078
_refine_ls_R_factor_all 0.0797
_refine_ls_R_factor_gt 0.0621
_refine_ls_shift/su_max 0.227
_refine_ls_shift/su_mean 0.006
_refine_ls_structure_factor_coef Fsqd
_refine_ls_weighting_details 'calc w=1/[\s^2^(Fo^2^)+(0.0744P)^2^+13.7733P] where P=(Fo^2^+2Fc^2^)/3'
_refine_ls_weighting_scheme calc
_refine_ls_wR_factor_gt 0.1505
_refine_ls_wR_factor_ref 0.1585
_reflns_number_gt 10678
_reflns_number_total 13221
_reflns_threshold_expression 2sigma(I)
_cod_data_source_file ic035077dsi20030915_124914_1.cif
_cod_data_source_block 002228m
_cod_original_cell_volume 10122.5(18)
_cod_database_code 4312836

loop_
_symmetry_equiv_pos_as_xyz
'x, y, z'
'-x+1/2, y+1/2, -z+1/2'
'-x, -y, -z'
'x-1/2, -y-1/2, z-1/2'

loop_
_atom_site_label
_atom_site_type_symbol
_atom_site_fract_x
_atom_site_fract_y
_atom_site_fract_z
_atom_site_U_iso_or_equiv
_atom_site_adp_type
_atom_site_occupancy
_atom_site_symmetry_multiplicity
_atom_site_calc_flag
_atom_site_refinement_flags
_atom_site_disorder_assembly
_atom_site_disorder_group
Mo1 Mo 0.23715(2) 0.506863(18) 0.23161(2) 0.02788(15) Uani 1 1 d . . .
S1 S 0.37747(8) 0.62921(6) 0.27887(8) 0.0447(4) Uani 1 1 d . . .
N1 N 0.1989(2) 0.49271(16) 0.3011(2) 0.0319(10) Uani 1 1 d . . .
O1 O 0.2999(3) 0.2477(2) -0.0350(2) 0.0757(14) Uani 1 1 d . . .
Mo2 Mo 0.24040(2) 0.987804(18) 0.75221(2) 0.02537(14) Uani 1 1 d . . .
S2 S 0.34079(7) 0.84979(6) 0.73756(7) 0.0352(3) Uani 1 1 d . . .
N2 N 0.3279(2) 0.47079(17) 0.2445(2) 0.0330(11) Uani 1 1 d . . .
C2 C 0.3407(3) 0.5135(2) 0.1464(3) 0.0343(13) Uani 1 1 d . . .
O2 O 0.4641(9) 0.6789(11) 0.5053(15) 0.414(17) Uani 1 1 d . . .
N3 N 0.1650(2) 0.50443(17) 0.1422(2) 0.0344(11) Uani 1 1 d . . .
N4 N 0.2545(2) 0.57896(19) 0.2391(2) 0.0340(11) Uani 1 1 d . . .
C4 C 0.2851(3) 0.6272(2) 0.2516(3) 0.0330(13) Uani 1 1 d . . .
N5 N 0.1466(2) 0.99619(16) 0.6849(2) 0.0291(10) Uani 1 1 d . . .
N6 N 0.2409(2) 1.01071(16) 0.8392(2) 0.0281(10) Uani 1 1 d . . .
C6 C 0.2055(3) 0.8920(2) 0.9644(3) 0.0444(15) Uani 1 1 d . . .
H6A H 0.1981 0.8661 0.9927 0.053 Uiso 1 1 calc R . .
N7 N 0.3172(2) 1.01426(16) 0.7248(2) 0.0283(10) Uani 1 1 d . . .
C8 C 0.2727(2) 0.8637(2) 0.7672(2) 0.0292(12) Uani 1 1 d . . .
N8 N 0.2516(2) 0.91502(17) 0.76432(19) 0.0278(10) Uani 1 1 d . . .
C11 C 0.1775(3) 0.4361(2) 0.2987(3) 0.0317(13) Uani 1 1 d . . .
C12 C 0.1097(3) 0.4195(2) 0.2596(3) 0.0360(13) Uani 1 1 d . . .
H12A H 0.0771 0.4457 0.2364 0.043 Uiso 1 1 calc R . .
C13 C 0.0904(3) 0.3649(2) 0.2550(3) 0.0404(14) Uani 1 1 d . . .
C14 C 0.1395(3) 0.3264(2) 0.2910(3) 0.0408(14) Uani 1 1 d . . .
H14A H 0.1272 0.2896 0.2877 0.049 Uiso 1 1 calc R . .
C15 C 0.2068(3) 0.3419(2) 0.3319(3) 0.0390(14) Uani 1 1 d . . .
C16 C 0.2250(3) 0.3970(2) 0.3353(3) 0.0339(13) Uani 1 1 d . . .
H16A H 0.2696 0.4078 0.3626 0.041 Uiso 1 1 calc R . .
C17 C 0.1743(3) 0.5289(2) 0.3444(3) 0.0341(13) Uani 1 1 d . . .
C18 C 0.1004(3) 0.5513(3) 0.3043(3) 0.0585(18) Uani 1 1 d . . .
H18A H 0.1017 0.5716 0.2667 0.088 Uiso 1 1 calc R . .
H18B H 0.0855 0.5749 0.3320 0.088 Uiso 1 1 calc R . .
H18C H 0.0683 0.5214 0.2893 0.088 Uiso 1 1 calc R . .
C21 C 0.3418(3) 0.4660(2) 0.1841(3) 0.0345(13) Uani 1 1 d . . .
C22 C 0.3556(3) 0.4154(2) 0.1612(3) 0.0398(14) Uani 1 1 d . . .
H22A H 0.3559 0.3841 0.1857 0.048 Uiso 1 1 calc R . .
C23 C 0.3688(3) 0.4109(3) 0.1031(3) 0.0440(15) Uani 1 1 d . . .
C24 C 0.3662(3) 0.4579(2) 0.0667(3) 0.0421(15) Uani 1 1 d . . .
H24A H 0.3740 0.4553 0.0271 0.051 Uiso 1 1 calc R . .
C25 C 0.3522(3) 0.5090(2) 0.0873(3) 0.0365(13) Uani 1 1 d . . .
C27 C 0.3893(3) 0.4606(2) 0.3077(3) 0.0371(13) Uani 1 1 d . . .
C28 C 0.3954(3) 0.3993(2) 0.3244(3) 0.0433(15) Uani 1 1 d . . .
H28A H 0.3526 0.3866 0.3277 0.065 Uiso 1 1 calc R . .
H28B H 0.4331 0.3935 0.3659 0.065 Uiso 1 1 calc R . .
H28C H 0.4044 0.3794 0.2901 0.065 Uiso 1 1 calc R . .
C29 C 0.4571(3) 0.4804(2) 0.3011(3) 0.0479(16) Uani 1 1 d . . .
H29A H 0.4531 0.5186 0.2900 0.072 Uiso 1 1 calc R . .
H29B H 0.4655 0.4601 0.2668 0.072 Uiso 1 1 calc R . .
H29C H 0.4953 0.4750 0.3424 0.072 Uiso 1 1 calc R . .
C31 C 0.1309(3) 0.5544(2) 0.1125(3) 0.0349(13) Uani 1 1 d . . .
C32 C 0.0695(3) 0.5714(2) 0.1191(3) 0.0391(14) Uani 1 1 d . . .
H32A H 0.0494 0.5494 0.1424 0.047 Uiso 1 1 calc R . .
C33 C 0.0369(3) 0.6201(2) 0.0920(3) 0.0419(14) Uani 1 1 d . . .
C34 C 0.0681(3) 0.6518(3) 0.0566(3) 0.0506(16) Uani 1 1 d . . .
H34A H 0.0471 0.6846 0.0378 0.061 Uiso 1 1 calc R . .
C35 C 0.1290(3) 0.6360(2) 0.0488(3) 0.0456(15) Uani 1 1 d . . .
C36 C 0.1601(3) 0.5871(2) 0.0772(3) 0.0413(14) Uani 1 1 d . . .
H36A H 0.2014 0.5762 0.0724 0.050 Uiso 1 1 calc R . .
C37 C 0.1407(3) 0.4544(2) 0.0986(3) 0.0402(14) Uani 1 1 d . . .
C38 C 0.0617(3) 0.4467(2) 0.0773(3) 0.0528(17) Uani 1 1 d . . .
H38A H 0.0495 0.4425 0.1159 0.079 Uiso 1 1 calc R . .
H38B H 0.0477 0.4147 0.0500 0.079 Uiso 1 1 calc R . .
H38C H 0.0382 0.4782 0.0527 0.079 Uiso 1 1 calc R . .
C39 C 0.1780(3) 0.4037(2) 0.1368(3) 0.0423(14) Uani 1 1 d . . .
H39A H 0.2276 0.4083 0.1496 0.063 Uiso 1 1 calc R . .
H39B H 0.1633 0.3720 0.1090 0.063 Uiso 1 1 calc R . .
H39C H 0.1665 0.3992 0.1757 0.063 Uiso 1 1 calc R . .
C41 C 0.2445(3) 0.6763(2) 0.2532(3) 0.0372(14) Uani 1 1 d . . .
C42 C 0.2761(4) 0.7250(3) 0.2839(3) 0.0533(17) Uani 1 1 d . . .
H42A H 0.3245 0.7276 0.3019 0.064 Uiso 1 1 calc R . .
C43 C 0.2355(4) 0.7690(2) 0.2877(3) 0.062(2) Uani 1 1 d . . .
H43A H 0.2572 0.8010 0.3083 0.075 Uiso 1 1 calc R . .
C44 C 0.1637(4) 0.7665(3) 0.2613(4) 0.0595(19) Uani 1 1 d . . .
H44A H 0.1367 0.7958 0.2654 0.071 Uiso 1 1 calc R . .
C45 C 0.1330(4) 0.7198(3) 0.2291(3) 0.0581(18) Uani 1 1 d . . .
H45A H 0.0845 0.7180 0.2096 0.070 Uiso 1 1 calc R . .
C46 C 0.1723(3) 0.6754(2) 0.2249(3) 0.0434(15) Uani 1 1 d . . .
H46A H 0.1500 0.6442 0.2026 0.052 Uiso 1 1 calc R . .
C47 C 0.3464(3) 0.6755(2) 0.1534(3) 0.0441(15) Uani 1 1 d . . .
H47A H 0.3002 0.6648 0.1432 0.053 Uiso 1 1 calc R . .
C48 C 0.3658(4) 0.7025(2) 0.1067(3) 0.0504(16) Uani 1 1 d . . .
H48A H 0.3321 0.7109 0.0656 0.061 Uiso 1 1 calc R . .
C49 C 0.4342(4) 0.7169(2) 0.1201(4) 0.0585(19) Uani 1 1 d . . .
H49A H 0.4471 0.7341 0.0880 0.070 Uiso 1 1 calc R . .
C51 C 0.1261(2) 1.0533(2) 0.6765(2) 0.0280(12) Uani 1 1 d . . .
C52 C 0.1399(3) 1.0854(2) 0.6298(3) 0.0339(13) Uani 1 1 d . . .
H52A H 0.1626 1.0698 0.6039 0.041 Uiso 1 1 calc R . .
C53 C 0.1207(3) 1.1402(2) 0.6206(3) 0.0377(14) Uani 1 1 d . . .
C54 C 0.0881(3) 1.1626(2) 0.6605(3) 0.0415(14) Uani 1 1 d . . .
H54A H 0.0754 1.1993 0.6553 0.050 Uiso 1 1 calc R . .
C55 C 0.0737(3) 1.1323(2) 0.7076(3) 0.0361(13) Uani 1 1 d . . .
C56 C 0.0921(3) 1.0774(2) 0.7149(3) 0.0351(13) Uani 1 1 d . . .
H56A H 0.0815 1.0564 0.7459 0.042 Uiso 1 1 calc R . .
C57 C 0.0876(3) 0.9563(2) 0.6521(3) 0.0312(12) Uani 1 1 d . . .
C58 C 0.0422(3) 0.9789(2) 0.5832(3) 0.0419(14) Uani 1 1 d . . .
H58A H 0.0707 0.9837 0.5568 0.063 Uiso 1 1 calc R . .
H58B H 0.0227 1.0135 0.5884 0.063 Uiso 1 1 calc R . .
H58C H 0.0052 0.9536 0.5616 0.063 Uiso 1 1 calc R . .
C59 C 0.0419(3) 0.9487(3) 0.6933(3) 0.0512(16) Uani 1 1 d . . .
H59A H 0.0698 0.9347 0.7363 0.077 Uiso 1 1 calc R . .
H59B H 0.0050 0.9234 0.6715 0.077 Uiso 1 1 calc R . .
H59C H 0.0222 0.9833 0.6983 0.077 Uiso 1 1 calc R . .
C61 C 0.2278(3) 0.9700(2) 0.8825(2) 0.0313(13) Uani 1 1 d . . .
C62 C 0.1627(3) 0.9635(2) 0.8858(3) 0.0381(14) Uani 1 1 d . . .
H62A H 0.1261 0.9855 0.8596 0.046 Uiso 1 1 calc R . .
C63 C 0.1500(3) 0.9250(2) 0.9275(3) 0.0467(15) Uani 1 1 d . . .
C64 C 0.2821(3) 0.9360(2) 0.9196(3) 0.0351(13) Uani 1 1 d . . .
H64A H 0.3261 0.9400 0.9169 0.042 Uiso 1 1 calc R . .
C65 C 0.2715(3) 0.8960(2) 0.9609(3) 0.0363(13) Uani 1 1 d . . .
C67 C 0.2565(3) 1.0676(2) 0.8693(3) 0.0312(12) Uani 1 1 d . . .
C68 C 0.2557(3) 1.1088(2) 0.8158(3) 0.0367(14) Uani 1 1 d . . .
H68A H 0.2101 1.1096 0.7817 0.055 Uiso 1 1 calc R . .
H68B H 0.2895 1.0982 0.7969 0.055 Uiso 1 1 calc R . .
H68C H 0.2672 1.1445 0.8352 0.055 Uiso 1 1 calc R . .
C69 C 0.3286(3) 1.0665(2) 0.9242(3) 0.0409(14) Uani 1 1 d . . .
H69A H 0.3288 1.0404 0.9573 0.061 Uiso 1 1 calc R . .
H69B H 0.3395 1.1021 0.9439 0.061 Uiso 1 1 calc R . .
H69C H 0.3629 1.0563 0.9057 0.061 Uiso 1 1 calc R . .
C71 C 0.3788(3) 1.0266(2) 0.7816(3) 0.0286(12) Uani 1 1 d . . .
C72 C 0.4123(3) 0.9853(2) 0.8268(2) 0.0293(12) Uani 1 1 d . . .
H72A H 0.3952 0.9497 0.8187 0.035 Uiso 1 1 calc R . .
C73 C 0.4701(3) 0.9958(2) 0.8828(3) 0.0311(12) Uani 1 1 d . . .
C74 C 0.4958(3) 1.0489(2) 0.8936(3) 0.0360(13) Uani 1 1 d . . .
H74A H 0.5348 1.0565 0.9312 0.043 Uiso 1 1 calc R . .
C75 C 0.4648(3) 1.0911(2) 0.8498(3) 0.0345(13) Uani 1 1 d . . .
C76 C 0.4061(3) 1.0796(2) 0.7943(3) 0.0304(12) Uani 1 1 d . . .
H76A H 0.3845 1.1077 0.7650 0.036 Uiso 1 1 calc R . .
C77 C 0.3274(3) 1.0106(2) 0.6594(3) 0.0323(13) Uani 1 1 d . . .
C78 C 0.3231(3) 1.0672(2) 0.6288(3) 0.0409(14) Uani 1 1 d . . .
H78A H 0.2784 1.0832 0.6225 0.061 Uiso 1 1 calc R . .
H78B H 0.3286 1.0642 0.5867 0.061 Uiso 1 1 calc R . .
H78C H 0.3595 1.0900 0.6578 0.061 Uiso 1 1 calc R . .
C79 C 0.2703(3) 0.9734(2) 0.6132(3) 0.0372(14) Uani 1 1 d . . .
H79A H 0.2253 0.9888 0.6065 0.056 Uiso 1 1 calc R . .
H79B H 0.2737 0.9379 0.6330 0.056 Uiso 1 1 calc R . .
H79C H 0.2763 0.9703 0.5714 0.056 Uiso 1 1 calc R . .
C87 C 0.4756(3) 0.8193(2) 0.7985(3) 0.0454(15) Uani 1 1 d . . .
H87A H 0.4776 0.8240 0.7566 0.054 Uiso 1 1 calc R . .
C88 C 0.5345(3) 0.8025(3) 0.8510(3) 0.0541(17) Uani 1 1 d . . .
H88A H 0.5759 0.7962 0.8440 0.065 Uiso 1 1 calc R . .
C89' C 0.5325(3) 0.7952(2) 0.9126(3) 0.0493(16) Uani 1 1 d . . .
H89A H 0.5721 0.7837 0.9474 0.059 Uiso 1 1 calc R . .
C89 C 0.1672(3) 0.7337(2) 0.8244(3) 0.0527(17) Uani 1 1 d . . .
H89B H 0.1435 0.7055 0.8363 0.063 Uiso 1 1 calc R . .
C91 C 0.2371(5) 0.2574(5) -0.0266(5) 0.121(4) Uani 1 1 d . . .
H91A H 0.1993 0.2394 -0.0616 0.145 Uiso 1 1 calc R . .
H91B H 0.2275 0.2963 -0.0290 0.145 Uiso 1 1 calc R . .
C92 C 0.2414(7) 0.2359(8) 0.0387(6) 0.228(10) Uani 1 1 d . . .
H92A H 0.1978 0.2421 0.0445 0.341 Uiso 1 1 calc R . .
H92B H 0.2782 0.2543 0.0731 0.341 Uiso 1 1 calc R . .
H92C H 0.2510 0.1974 0.0407 0.341 Uiso 1 1 calc R . .
C93 C 0.3003(4) 0.2665(3) -0.0964(3) 0.066(2) Uani 1 1 d . . .
H93A H 0.2924 0.3057 -0.1001 0.080 Uiso 1 1 calc R . .
H93B H 0.2634 0.2488 -0.1324 0.080 Uiso 1 1 calc R . .
C94 C 0.3694(4) 0.2534(3) -0.1001(4) 0.083(2) Uani 1 1 d . . .
H94A H 0.3707 0.2661 -0.1417 0.125 Uiso 1 1 calc R . .
H94B H 0.3766 0.2146 -0.0968 0.125 Uiso 1 1 calc R . .
H94C H 0.4056 0.2712 -0.0644 0.125 Uiso 1 1 calc R . .
C95 C 0.4260(14) 0.6477(11) 0.5126(19) 0.40(3) Uani 1 1 d . . .
H95A H 0.3814 0.6576 0.4791 0.476 Uiso 1 1 calc R . .
H95B H 0.4226 0.6583 0.5546 0.476 Uiso 1 1 calc R . .
C96 C 0.4242(7) 0.5926(11) 0.5138(7) 0.243(11) Uani 1 1 d . . .
H96A H 0.3793 0.5807 0.5129 0.365 Uiso 1 1 calc R . .
H96B H 0.4600 0.5794 0.5534 0.365 Uiso 1 1 calc R . .
H96C H 0.4320 0.5783 0.4757 0.365 Uiso 1 1 calc R . .
C97 C 0.4676(14) 0.7148(7) 0.4788(15) 0.282(16) Uani 1 1 d . . .
H97A H 0.5027 0.7352 0.5136 0.339 Uiso 1 1 calc R . .
H97B H 0.4239 0.7326 0.4744 0.339 Uiso 1 1 calc R . .
C98 C 0.4780(11) 0.7351(8) 0.4239(9) 0.250(10) Uani 1 1 d . . .
H98A H 0.4462 0.7647 0.4056 0.374 Uiso 1 1 calc R . .
H98B H 0.4699 0.7066 0.3913 0.374 Uiso 1 1 calc R . .
H98C H 0.5252 0.7480 0.4363 0.374 Uiso 1 1 calc R . .
C110 C 0.1716(3) 0.4970(2) 0.4034(3) 0.0484(16) Uani 1 1 d . . .
H11A H 0.2173 0.4830 0.4285 0.073 Uiso 1 1 calc R . .
H11B H 0.1395 0.4671 0.3881 0.073 Uiso 1 1 calc R . .
H11C H 0.1565 0.5206 0.4310 0.073 Uiso 1 1 calc R . .
C112 C 0.2251(3) 0.5761(2) 0.3709(3) 0.0534(17) Uani 1 1 d . . .
H11D H 0.2708 0.5619 0.3958 0.080 Uiso 1 1 calc R . .
H11E H 0.2096 0.5986 0.3992 0.080 Uiso 1 1 calc R . .
H11F H 0.2272 0.5976 0.3345 0.080 Uiso 1 1 calc R . .
C131 C 0.0186(3) 0.3473(3) 0.2109(3) 0.0564(18) Uani 1 1 d . . .
H13A H 0.0142 0.3084 0.2141 0.085 Uiso 1 1 calc R . .
H13B H 0.0111 0.3570 0.1658 0.085 Uiso 1 1 calc R . .
H13C H -0.0156 0.3653 0.2244 0.085 Uiso 1 1 calc R . .
C151 C 0.2599(3) 0.3004(2) 0.3721(3) 0.0500(16) Uani 1 1 d . . .
H15A H 0.2394 0.2646 0.3645 0.075 Uiso 1 1 calc R . .
H15B H 0.2741 0.3092 0.4184 0.075 Uiso 1 1 calc R . .
H15C H 0.2998 0.3011 0.3591 0.075 Uiso 1 1 calc R . .
C210 C 0.3786(3) 0.4922(2) 0.3633(3) 0.0444(15) Uani 1 1 d . . .
H21A H 0.3358 0.4806 0.3678 0.067 Uiso 1 1 calc R . .
H21B H 0.3760 0.5306 0.3533 0.067 Uiso 1 1 calc R . .
H21C H 0.4170 0.4855 0.4040 0.067 Uiso 1 1 calc R . .
C231 C 0.3861(4) 0.3558(3) 0.0804(3) 0.0622(19) Uani 1 1 d . . .
H23A H 0.3853 0.3281 0.1116 0.093 Uiso 1 1 calc R . .
H23B H 0.4317 0.3573 0.0779 0.093 Uiso 1 1 calc R . .
H23C H 0.3522 0.3473 0.0375 0.093 Uiso 1 1 calc R . .
C251 C 0.3489(3) 0.5591(2) 0.0455(3) 0.0487(16) Uani 1 1 d . . .
H25A H 0.3577 0.5489 0.0064 0.073 Uiso 1 1 calc R . .
H25B H 0.3835 0.5850 0.0706 0.073 Uiso 1 1 calc R . .
H25C H 0.3033 0.5754 0.0329 0.073 Uiso 1 1 calc R . .
C310 C 0.1606(4) 0.4608(3) 0.0372(3) 0.0569(18) Uani 1 1 d . . .
H31A H 0.2103 0.4652 0.0508 0.085 Uiso 1 1 calc R . .
H31B H 0.1377 0.4924 0.0126 0.085 Uiso 1 1 calc R . .
H31C H 0.1463 0.4289 0.0098 0.085 Uiso 1 1 calc R . .
C331 C -0.0283(3) 0.6392(3) 0.1017(3) 0.0607(18) Uani 1 1 d . . .
H33A H -0.0427 0.6123 0.1264 0.091 Uiso 1 1 calc R . .
H33B H -0.0648 0.6444 0.0592 0.091 Uiso 1 1 calc R . .
H33C H -0.0192 0.6732 0.1256 0.091 Uiso 1 1 calc R . .
C351 C 0.1612(4) 0.6707(3) 0.0091(3) 0.0615(19) Uani 1 1 d . . .
H35A H 0.1332 0.7028 -0.0069 0.092 Uiso 1 1 calc R . .
H35B H 0.1633 0.6499 -0.0278 0.092 Uiso 1 1 calc R . .
H35C H 0.2076 0.6814 0.0370 0.092 Uiso 1 1 calc R . .
C410 C 0.4832(4) 0.7058(3) 0.1814(4) 0.0590(19) Uani 1 1 d . . .
H41A H 0.5296 0.7157 0.1909 0.071 Uiso 1 1 calc R . .
C411 C 0.4643(3) 0.6800(2) 0.2290(4) 0.0522(17) Uani 1 1 d . . .
H41B H 0.4978 0.6730 0.2706 0.063 Uiso 1 1 calc R . .
C412 C 0.3953(3) 0.6644(2) 0.2149(3) 0.0413(15) Uani 1 1 d . . .
C510 C 0.1168(3) 0.9014(2) 0.6424(3) 0.0513(17) Uani 1 1 d . . .
H51A H 0.1459 0.9062 0.6167 0.077 Uiso 1 1 calc R . .
H51B H 0.0790 0.8771 0.6196 0.077 Uiso 1 1 calc R . .
H51C H 0.1440 0.8862 0.6849 0.077 Uiso 1 1 calc R . .
C531 C 0.1345(4) 1.1730(2) 0.5674(3) 0.0539(17) Uani 1 1 d . . .
H53A H 0.1185 1.2099 0.5678 0.081 Uiso 1 1 calc R . .
H53B H 0.1099 1.1569 0.5248 0.081 Uiso 1 1 calc R . .
H53C H 0.1837 1.1732 0.5757 0.081 Uiso 1 1 calc R . .
C551 C 0.0395(3) 1.1593(3) 0.7510(3) 0.0575(18) Uani 1 1 d . . .
H55A H 0.0307 1.1971 0.7388 0.086 Uiso 1 1 calc R . .
H55B H 0.0700 1.1567 0.7966 0.086 Uiso 1 1 calc R . .
H55C H -0.0038 1.1412 0.7451 0.086 Uiso 1 1 calc R . .
C610 C 0.2033(3) 1.0859(2) 0.8992(3) 0.0465(15) Uani 1 1 d . . .
H61A H 0.2030 1.0603 0.9328 0.070 Uiso 1 1 calc R . .
H61B H 0.1577 1.0873 0.8650 0.070 Uiso 1 1 calc R . .
H61C H 0.2157 1.1215 0.9185 0.070 Uiso 1 1 calc R . .
C631 C 0.0789(3) 0.9191(3) 0.9313(4) 0.070(2) Uani 1 1 d . . .
H63A H 0.0476 0.9451 0.9021 0.105 Uiso 1 1 calc R . .
H63B H 0.0818 0.9257 0.9760 0.105 Uiso 1 1 calc R . .
H63C H 0.0617 0.8827 0.9183 0.105 Uiso 1 1 calc R . .
C651 C 0.3288(3) 0.8579(3) 1.0000(3) 0.0514(16) Uani 1 1 d . . .
H65A H 0.3705 0.8662 0.9916 0.077 Uiso 1 1 calc R . .
H65B H 0.3150 0.8209 0.9871 0.077 Uiso 1 1 calc R . .
H65C H 0.3376 0.8623 1.0465 0.077 Uiso 1 1 calc R . .
C710 C 0.3982(3) 0.9850(2) 0.6691(3) 0.0449(15) Uani 1 1 d . . .
H71A H 0.4005 0.9491 0.6877 0.067 Uiso 1 1 calc R . .
H71B H 0.4347 1.0073 0.6987 0.067 Uiso 1 1 calc R . .
H71C H 0.4039 0.9825 0.6271 0.067 Uiso 1 1 calc R . .
C731 C 0.5039(3) 0.9506(2) 0.9313(3) 0.0405(14) Uani 1 1 d . . .
H73A H 0.4794 0.9169 0.9156 0.061 Uiso 1 1 calc R . .
H73B H 0.5021 0.9594 0.9739 0.061 Uiso 1 1 calc R . .
H73C H 0.5518 0.9466 0.9352 0.061 Uiso 1 1 calc R . .
C751 C 0.4916(3) 1.1491(2) 0.8639(3) 0.0435(15) Uani 1 1 d . . .
H75A H 0.4645 1.1725 0.8283 0.065 Uiso 1 1 calc R . .
H75B H 0.5397 1.1503 0.8678 0.065 Uiso 1 1 calc R . .
H75C H 0.4878 1.1614 0.9046 0.065 Uiso 1 1 calc R . .
C810 C 0.2173(3) 0.7224(2) 0.7985(3) 0.0509(17) Uani 1 1 d . . .
H81A H 0.2279 0.6863 0.7925 0.061 Uiso 1 1 calc R . .
C811 C 0.4115(3) 0.8218(2) 0.8706(3) 0.0364(13) Uani 1 1 d . . .
H81B H 0.3703 0.8280 0.8780 0.044 Uiso 1 1 calc R . .
C812 C 0.4136(3) 0.8291(2) 0.8090(3) 0.0339(13) Uani 1 1 d . . .
C813 C 0.1852(3) 0.8302(2) 0.8138(3) 0.0376(14) Uani 1 1 d . . .
H81C H 0.1733 0.8663 0.8184 0.045 Uiso 1 1 calc R . .
C814 C 0.1521(3) 0.7883(2) 0.8329(3) 0.0486(16) Uani 1 1 d . . .
H81D H 0.1191 0.7964 0.8517 0.058 Uiso 1 1 calc R . .
C815 C 0.4715(3) 0.8049(2) 0.9227(3) 0.0437(15) Uani 1 1 d . . .
H81E H 0.4700 0.8002 0.9648 0.052 Uiso 1 1 calc R . .
C816 C 0.2519(3) 0.7642(2) 0.7811(3) 0.0386(14) Uani 1 1 d . . .
H81F H 0.2867 0.7556 0.7646 0.046 Uiso 1 1 calc R . .
C817 C 0.2369(3) 0.8189(2) 0.7872(3) 0.0334(13) Uani 1 1 d . . .

loop_
_atom_site_aniso_label
_atom_site_aniso_U_11
_atom_site_aniso_U_22
_atom_site_aniso_U_33
_atom_site_aniso_U_23
_atom_site_aniso_U_13
_atom_site_aniso_U_12
Mo1 0.0325(3) 0.0244(3) 0.0269(3) -0.00080(19) 0.0110(2) -0.00354(19)
S1 0.0403(9) 0.0414(9) 0.0472(10) 0.0029(7) 0.0098(7) -0.0108(7)
N1 0.036(3) 0.025(2) 0.034(3) -0.002(2) 0.012(2) 0.0016(19)
O1 0.063(3) 0.100(4) 0.060(3) 0.005(3) 0.016(3) -0.008(3)
Mo2 0.0257(3) 0.0244(3) 0.0250(3) 0.00170(19) 0.0079(2) 0.00131(18)
S2 0.0368(8) 0.0353(8) 0.0330(8) 0.0012(6) 0.0120(7) 0.0058(6)
N2 0.038(3) 0.023(2) 0.038(3) 0.002(2) 0.014(2) -0.003(2)
C2 0.031(3) 0.033(3) 0.040(3) 0.002(3) 0.014(3) -0.004(2)
O2 0.195(15) 0.46(4) 0.60(4) 0.08(3) 0.150(18) -0.15(2)
N3 0.039(3) 0.026(3) 0.036(3) 0.001(2) 0.010(2) -0.003(2)
N4 0.036(3) 0.045(3) 0.022(2) 0.003(2) 0.012(2) 0.003(2)
C4 0.044(3) 0.020(3) 0.032(3) 0.000(2) 0.010(3) -0.008(2)
N5 0.029(2) 0.019(2) 0.036(3) -0.0020(19) 0.009(2) -0.0018(18)
N6 0.029(2) 0.031(2) 0.027(2) 0.0010(19) 0.013(2) 0.0003(19)
C6 0.046(4) 0.047(4) 0.039(4) 0.010(3) 0.013(3) -0.007(3)
N7 0.029(2) 0.025(2) 0.030(2) -0.0012(19) 0.009(2) -0.0014(18)
C8 0.026(3) 0.028(3) 0.027(3) -0.002(2) 0.002(2) 0.004(2)
N8 0.023(2) 0.034(3) 0.022(2) -0.0023(19) 0.0038(19) -0.0052(19)
C11 0.040(3) 0.025(3) 0.033(3) 0.000(2) 0.015(3) 0.001(2)
C12 0.038(3) 0.034(3) 0.037(3) 0.006(3) 0.015(3) 0.003(3)
C13 0.040(3) 0.044(4) 0.043(4) 0.000(3) 0.021(3) -0.003(3)
C14 0.049(4) 0.031(3) 0.049(4) -0.004(3) 0.026(3) -0.004(3)
C15 0.051(4) 0.029(3) 0.044(4) 0.004(3) 0.026(3) 0.006(3)
C16 0.033(3) 0.037(3) 0.039(3) 0.005(3) 0.021(3) -0.002(3)
C17 0.046(3) 0.036(3) 0.025(3) 0.001(2) 0.019(3) 0.002(3)
C18 0.064(4) 0.063(4) 0.054(4) -0.005(3) 0.027(4) 0.025(4)
C21 0.033(3) 0.038(3) 0.033(3) -0.002(3) 0.012(3) -0.001(2)
C22 0.043(3) 0.029(3) 0.048(4) -0.001(3) 0.018(3) -0.002(3)
C23 0.037(3) 0.054(4) 0.044(4) -0.012(3) 0.017(3) -0.002(3)
C24 0.039(3) 0.054(4) 0.033(3) -0.004(3) 0.013(3) -0.006(3)
C25 0.034(3) 0.040(3) 0.035(3) -0.001(3) 0.011(3) -0.002(3)
C27 0.031(3) 0.041(3) 0.032(3) 0.003(3) 0.003(3) 0.001(3)
C28 0.042(3) 0.040(4) 0.048(4) 0.007(3) 0.016(3) 0.010(3)
C29 0.039(3) 0.051(4) 0.050(4) 0.005(3) 0.012(3) 0.000(3)
C31 0.035(3) 0.032(3) 0.030(3) -0.002(2) 0.003(3) -0.007(3)
C32 0.041(4) 0.038(3) 0.033(3) -0.001(3) 0.007(3) -0.011(3)
C33 0.039(3) 0.042(4) 0.035(3) -0.002(3) 0.002(3) -0.002(3)
C34 0.055(4) 0.043(4) 0.042(4) 0.007(3) 0.003(3) 0.001(3)
C35 0.050(4) 0.043(4) 0.039(4) 0.001(3) 0.010(3) -0.011(3)
C36 0.042(3) 0.041(4) 0.038(3) 0.000(3) 0.011(3) -0.006(3)
C37 0.057(4) 0.032(3) 0.031(3) -0.010(3) 0.014(3) -0.015(3)
C38 0.059(4) 0.039(4) 0.043(4) -0.004(3) -0.001(3) -0.011(3)
C39 0.046(4) 0.038(3) 0.042(4) -0.009(3) 0.015(3) -0.007(3)
C41 0.060(4) 0.021(3) 0.031(3) -0.003(2) 0.017(3) -0.008(3)
C42 0.061(4) 0.042(4) 0.057(4) -0.008(3) 0.021(4) -0.012(3)
C43 0.099(6) 0.025(4) 0.065(5) -0.013(3) 0.032(4) -0.008(4)
C44 0.083(6) 0.030(4) 0.076(5) -0.002(3) 0.043(4) 0.005(4)
C45 0.065(4) 0.043(4) 0.067(5) 0.002(3) 0.025(4) 0.003(3)
C46 0.054(4) 0.027(3) 0.048(4) -0.004(3) 0.016(3) 0.001(3)
C47 0.055(4) 0.036(3) 0.046(4) -0.007(3) 0.025(3) -0.014(3)
C48 0.075(5) 0.034(4) 0.051(4) -0.007(3) 0.034(4) -0.006(3)
C49 0.086(6) 0.035(4) 0.078(6) -0.007(3) 0.057(5) -0.010(4)
C51 0.024(3) 0.026(3) 0.027(3) 0.003(2) 0.000(2) -0.001(2)
C52 0.036(3) 0.033(3) 0.032(3) -0.002(2) 0.012(3) -0.006(2)
C53 0.039(3) 0.030(3) 0.038(3) 0.006(3) 0.007(3) 0.001(3)
C54 0.043(3) 0.026(3) 0.051(4) 0.003(3) 0.011(3) 0.004(3)
C55 0.031(3) 0.027(3) 0.048(4) 0.002(3) 0.011(3) 0.002(2)
C56 0.024(3) 0.039(4) 0.040(3) 0.004(3) 0.010(3) -0.002(2)
C57 0.025(3) 0.026(3) 0.037(3) -0.006(2) 0.004(2) -0.002(2)
C58 0.032(3) 0.044(4) 0.040(4) 0.002(3) 0.001(3) -0.001(3)
C59 0.056(4) 0.050(4) 0.048(4) -0.004(3) 0.020(3) -0.021(3)
C61 0.035(3) 0.033(3) 0.027(3) 0.002(2) 0.013(3) 0.002(2)
C62 0.038(3) 0.044(4) 0.033(3) 0.008(3) 0.014(3) 0.004(3)
C63 0.046(4) 0.049(4) 0.048(4) 0.009(3) 0.020(3) -0.001(3)
C64 0.031(3) 0.041(3) 0.031(3) -0.003(3) 0.010(3) -0.001(3)
C65 0.046(4) 0.034(3) 0.028(3) 0.002(3) 0.012(3) 0.003(3)
C67 0.034(3) 0.027(3) 0.033(3) -0.007(2) 0.012(3) -0.001(2)
C68 0.035(3) 0.026(3) 0.047(4) -0.003(3) 0.013(3) -0.006(2)
C69 0.047(4) 0.043(4) 0.033(3) -0.005(3) 0.015(3) -0.007(3)
C71 0.027(3) 0.029(3) 0.032(3) 0.001(2) 0.013(2) 0.000(2)
C72 0.032(3) 0.023(3) 0.033(3) 0.002(2) 0.011(3) 0.002(2)
C73 0.032(3) 0.030(3) 0.030(3) 0.005(2) 0.010(3) 0.008(2)
C74 0.029(3) 0.041(4) 0.036(3) -0.007(3) 0.009(3) -0.004(3)
C75 0.028(3) 0.031(3) 0.043(4) -0.004(3) 0.012(3) -0.005(2)
C76 0.031(3) 0.028(3) 0.034(3) 0.006(2) 0.014(3) 0.002(2)
C77 0.037(3) 0.035(3) 0.029(3) 0.002(2) 0.015(3) -0.002(2)
C78 0.047(4) 0.046(4) 0.029(3) 0.007(3) 0.013(3) -0.003(3)
C79 0.045(3) 0.043(3) 0.025(3) -0.001(2) 0.014(3) 0.003(3)
C87 0.039(4) 0.052(4) 0.044(4) 0.005(3) 0.015(3) 0.008(3)
C88 0.034(4) 0.060(4) 0.064(5) 0.001(4) 0.014(3) 0.007(3)
C89' 0.040(4) 0.037(4) 0.056(4) 0.003(3) 0.000(3) 0.002(3)
C89 0.051(4) 0.036(4) 0.069(5) 0.009(3) 0.019(4) -0.013(3)
C91 0.091(7) 0.175(11) 0.101(8) -0.059(7) 0.042(6) -0.048(7)
C92 0.171(13) 0.43(3) 0.119(11) -0.073(14) 0.098(10) -0.138(15)
C93 0.074(5) 0.060(5) 0.052(5) 0.004(4) 0.008(4) 0.000(4)
C94 0.087(6) 0.083(6) 0.087(6) 0.005(5) 0.040(5) -0.001(5)
C95 0.21(3) 0.26(3) 0.76(7) 0.29(4) 0.24(4) 0.13(2)
C96 0.097(10) 0.50(4) 0.134(12) 0.048(18) 0.037(9) 0.020(17)
C97 0.34(3) 0.117(13) 0.48(4) -0.023(19) 0.27(3) -0.126(16)
C98 0.29(2) 0.26(2) 0.178(17) -0.123(17) 0.051(16) -0.143(19)
C110 0.066(4) 0.042(4) 0.045(4) -0.002(3) 0.030(3) 0.002(3)
C112 0.074(5) 0.047(4) 0.051(4) -0.010(3) 0.038(4) -0.013(3)
C131 0.046(4) 0.049(4) 0.069(5) -0.001(3) 0.015(3) -0.014(3)
C151 0.059(4) 0.035(3) 0.058(4) 0.004(3) 0.022(3) 0.005(3)
C210 0.040(3) 0.048(4) 0.041(4) 0.006(3) 0.008(3) -0.003(3)
C231 0.079(5) 0.052(4) 0.061(5) -0.017(3) 0.032(4) 0.001(4)
C251 0.055(4) 0.055(4) 0.039(4) 0.011(3) 0.020(3) 0.002(3)
C310 0.089(5) 0.046(4) 0.037(4) -0.011(3) 0.024(4) -0.018(4)
C331 0.056(4) 0.048(4) 0.067(5) -0.003(3) 0.010(4) 0.006(3)
C351 0.087(5) 0.043(4) 0.054(4) 0.013(3) 0.026(4) -0.005(4)
C410 0.058(4) 0.041(4) 0.093(6) -0.011(4) 0.045(5) -0.016(3)
C411 0.048(4) 0.037(4) 0.076(5) -0.011(3) 0.027(4) -0.007(3)
C412 0.054(4) 0.023(3) 0.054(4) -0.011(3) 0.029(3) -0.005(3)
C510 0.043(4) 0.036(4) 0.061(4) -0.005(3) 0.003(3) 0.004(3)
C531 0.080(5) 0.032(3) 0.049(4) 0.007(3) 0.022(4) 0.003(3)
C551 0.065(4) 0.044(4) 0.075(5) 0.003(3) 0.040(4) 0.004(3)
C610 0.058(4) 0.039(4) 0.049(4) -0.010(3) 0.028(3) 0.000(3)
C631 0.055(4) 0.083(5) 0.085(6) 0.033(4) 0.041(4) 0.007(4)
C651 0.053(4) 0.055(4) 0.045(4) 0.014(3) 0.016(3) 0.009(3)
C710 0.042(4) 0.056(4) 0.039(4) 0.002(3) 0.018(3) 0.001(3)
C731 0.033(3) 0.046(4) 0.038(3) 0.002(3) 0.007(3) 0.001(3)
C751 0.042(3) 0.035(3) 0.051(4) -0.003(3) 0.014(3) -0.008(3)
C810 0.062(4) 0.027(3) 0.058(4) -0.001(3) 0.016(4) -0.006(3)
C811 0.037(3) 0.037(3) 0.034(3) -0.006(3) 0.011(3) -0.001(3)
C812 0.037(3) 0.023(3) 0.038(3) -0.007(2) 0.010(3) -0.002(2)
C813 0.034(3) 0.032(3) 0.041(3) 0.004(3) 0.007(3) 0.004(3)
C814 0.042(4) 0.047(4) 0.059(4) 0.007(3) 0.021(3) -0.008(3)
C815 0.049(4) 0.034(3) 0.039(4) 0.002(3) 0.005(3) -0.001(3)
C816 0.049(4) 0.026(3) 0.037(3) 0.001(3) 0.011(3) 0.000(3)
C817 0.033(3) 0.032(3) 0.027(3) 0.002(2) 0.002(3) -0.001(2)

loop_
_atom_type_symbol
_atom_type_description
_atom_type_scat_dispersion_real
_atom_type_scat_dispersion_imag
_atom_type_scat_source
C C 0.0033 0.0016 'International Tables Vol C Tables 4.2.6.8 and 6.1.1.4'
H H 0.0000 0.0000 'International Tables Vol C Tables 4.2.6.8 and 6.1.1.4'
N N 0.0061 0.0033 'International Tables Vol C Tables 4.2.6.8 and 6.1.1.4'
S S 0.1246 0.1234 'International Tables Vol C Tables 4.2.6.8 and 6.1.1.4'
Mo Mo -1.6832 0.6857 'International Tables Vol C Tables 4.2.6.8 and 6.1.1.4'
O O 0.0106 0.0060 'International Tables Vol C Tables 4.2.6.8 and 6.1.1.4'

loop_
_geom_angle_atom_site_label_1
_geom_angle_atom_site_label_2
_geom_angle_atom_site_label_3
_geom_angle
_geom_angle_site_symmetry_1
_geom_angle_site_symmetry_3
_geom_angle_publ_flag
N4 Mo1 N1 103.06(17) . . ?
N4 Mo1 N3 99.93(18) . . ?
N1 Mo1 N3 112.37(18) . . ?
N4 Mo1 N2 106.13(18) . . ?
N1 Mo1 N2 115.44(17) . . ?
N3 Mo1 N2 117.27(18) . . ?
C4 S1 C412 104.6(3) . . ?
C11 N1 C17 114.8(4) . . ?
C11 N1 Mo1 110.0(3) . . ?
C17 N1 Mo1 133.7(3) . . ?
C91 O1 C93 113.1(7) . . ?
N8 Mo2 N5 104.51(17) . . ?
N8 Mo2 N6 100.76(17) . . ?
N5 Mo2 N6 110.20(17) . . ?
N8 Mo2 N7 106.99(17) . . ?
N5 Mo2 N7 114.67(17) . . ?
N6 Mo2 N7 117.78(17) . . ?
C8 S2 C812 105.3(2) . . ?
C21 N2 C27 115.7(4) . . ?
C21 N2 Mo1 113.1(3) . . ?
C27 N2 Mo1 129.3(3) . . ?
C25 C2 C21 119.6(5) . . ?
C97 O2 C95 144(3) . . ?
C31 N3 C37 114.3(4) . . ?
C31 N3 Mo1 119.0(3) . . ?
C37 N3 Mo1 126.7(3) . . ?
C4 N4 Mo1 164.3(4) . . ?
N4 C4 C41 120.3(5) . . ?
N4 C4 S1 117.8(4) . . ?
C41 C4 S1 121.2(4) . . ?
C51 N5 C57 114.4(4) . . ?
C51 N5 Mo2 110.9(3) . . ?
C57 N5 Mo2 133.1(3) . . ?
C61 N6 C67 114.1(4) . . ?
C61 N6 Mo2 119.0(3) . . ?
C67 N6 Mo2 126.9(3) . . ?
C63 C6 C65 122.9(5) . . ?
C71 N7 C77 116.0(4) . . ?
C71 N7 Mo2 111.0(3) . . ?
C77 N7 Mo2 131.1(3) . . ?
N8 C8 C817 122.1(5) . . ?
N8 C8 S2 117.0(4) . . ?
C817 C8 S2 120.6(4) . . ?
C8 N8 Mo2 165.3(4) . . ?
C16 C11 C12 118.9(5) . . ?
C16 C11 N1 119.7(5) . . ?
C12 C11 N1 121.3(5) . . ?
C13 C12 C11 121.1(5) . . ?
C12 C13 C14 118.7(5) . . ?
C12 C13 C131 120.7(5) . . ?
C14 C13 C131 120.5(5) . . ?
C13 C14 C15 121.3(5) . . ?
C16 C15 C14 118.7(5) . . ?
C16 C15 C151 119.7(5) . . ?
C14 C15 C151 121.6(5) . . ?
C11 C16 C15 121.1(5) . . ?
N1 C17 C110 110.1(4) . . ?
N1 C17 C112 110.0(4) . . ?
C110 C17 C112 107.6(5) . . ?
N1 C17 C18 110.0(4) . . ?
C110 C17 C18 109.0(5) . . ?
C112 C17 C18 110.0(5) . . ?
C22 C21 C2 119.0(5) . . ?
C22 C21 N2 121.7(5) . . ?
C2 C21 N2 119.3(5) . . ?
C23 C22 C21 121.6(5) . . ?
C22 C23 C24 118.1(5) . . ?
C22 C23 C231 120.7(6) . . ?
C24 C23 C231 121.2(5) . . ?
C23 C24 C25 122.3(5) . . ?
C2 C25 C24 119.3(5) . . ?
C2 C25 C251 120.1(5) . . ?
C24 C25 C251 120.5(5) . . ?
N2 C27 C210 108.8(4) . . ?
N2 C27 C29 110.7(4) . . ?
C210 C27 C29 108.2(5) . . ?
N2 C27 C28 110.2(4) . . ?
C210 C27 C28 109.5(5) . . ?
C29 C27 C28 109.4(4) . . ?
C32 C31 C36 118.6(5) . . ?
C32 C31 N3 121.5(5) . . ?
C36 C31 N3 119.9(5) . . ?
C31 C32 C33 122.1(5) . . ?
C32 C33 C34 117.5(6) . . ?
C32 C33 C331 121.7(6) . . ?
C34 C33 C331 120.8(5) . . ?
C35 C34 C33 121.9(6) . . ?
C34 C35 C36 118.7(5) . . ?
C34 C35 C351 120.9(6) . . ?
C36 C35 C351 120.4(6) . . ?
C31 C36 C35 121.2(6) . . ?
N3 C37 C38 111.1(5) . . ?
N3 C37 C39 109.3(4) . . ?
C38 C37 C39 109.4(5) . . ?
N3 C37 C310 109.0(4) . . ?
C38 C37 C310 109.8(5) . . ?
C39 C37 C310 108.2(5) . . ?
C46 C41 C42 117.5(5) . . ?
C46 C41 C4 120.1(5) . . ?
C42 C41 C4 122.4(5) . . ?
C43 C42 C41 120.3(6) . . ?
C44 C43 C42 121.2(6) . . ?
C45 C44 C43 118.5(6) . . ?
C44 C45 C46 121.3(7) . . ?
C45 C46 C41 121.2(6) . . ?
C412 C47 C48 120.0(6) . . ?
C49 C48 C47 120.8(7) . . ?
C410 C49 C48 119.3(6) . . ?
C52 C51 C56 118.2(5) . . ?
C52 C51 N5 120.5(5) . . ?
C56 C51 N5 121.2(5) . . ?
C51 C52 C53 121.8(5) . . ?
C54 C53 C52 118.0(5) . . ?
C54 C53 C531 122.0(5) . . ?
C52 C53 C531 120.0(5) . . ?
C55 C54 C53 122.1(5) . . ?
C54 C55 C56 118.9(5) . . ?
C54 C55 C551 119.8(5) . . ?
C56 C55 C551 121.3(5) . . ?
C55 C56 C51 121.0(5) . . ?
C510 C57 N5 110.2(4) . . ?
C510 C57 C59 109.4(5) . . ?
N5 C57 C59 111.2(4) . . ?
C510 C57 C58 108.3(5) . . ?
N5 C57 C58 108.7(4) . . ?
C59 C57 C58 109.0(4) . . ?
C62 C61 C64 119.6(5) . . ?
C62 C61 N6 121.5(5) . . ?
C64 C61 N6 118.9(4) . . ?
C61 C62 C63 121.7(5) . . ?
C6 C63 C62 117.3(5) . . ?
C6 C63 C631 121.7(5) . . ?
C62 C63 C631 121.0(6) . . ?
C61 C64 C65 120.7(5) . . ?
C6 C65 C64 117.8(5) . . ?
C6 C65 C651 120.5(5) . . ?
C64 C65 C651 121.7(5) . . ?
N6 C67 C610 112.2(4) . . ?
N6 C67 C69 108.1(4) . . ?
C610 C67 C69 108.6(4) . . ?
N6 C67 C68 109.6(4) . . ?
C610 C67 C68 108.4(4) . . ?
C69 C67 C68 110.0(4) . . ?
C72 C71 C76 118.1(5) . . ?
C72 C71 N7 120.2(4) . . ?
C76 C71 N7 121.7(4) . . ?
C73 C72 C71 121.8(5) . . ?
C72 C73 C74 118.5(5) . . ?
C72 C73 C731 120.3(5) . . ?
C74 C73 C731 121.2(5) . . ?
C73 C74 C75 121.8(5) . . ?
C76 C75 C74 118.7(5) . . ?
C76 C75 C751 120.2(5) . . ?
C74 C75 C751 121.0(5) . . ?
C75 C76 C71 121.1(5) . . ?
N7 C77 C78 110.4(4) . . ?
N7 C77 C710 110.2(4) . . ?
C78 C77 C710 109.6(4) . . ?
N7 C77 C79 108.2(4) . . ?
C78 C77 C79 110.2(4) . . ?
C710 C77 C79 108.1(4) . . ?
C88 C87 C812 119.6(6) . . ?
C89' C88 C87 121.0(6) . . ?
C88 C89' C815 119.3(6) . . ?
C810 C89 C814 118.8(5) . . ?
O1 C91 C92 109.2(11) . . ?
O1 C93 C94 108.3(6) . . ?
O2 C95 C96 134(3) . . ?
O2 C97 C98 145(3) . . ?
C49 C410 C411 120.5(6) . . ?
C410 C411 C412 120.2(7) . . ?
C47 C412 C411 119.2(6) . . ?
C47 C412 S1 124.4(4) . . ?
C411 C412 S1 116.4(5) . . ?
C89 C810 C816 120.2(6) . . ?
C812 C811 C815 119.8(5) . . ?
C811 C812 C87 119.5(5) . . ?
C811 C812 S2 124.7(4) . . ?
C87 C812 S2 115.8(4) . . ?
C814 C813 C817 120.4(5) . . ?
C813 C814 C89 121.1(6) . . ?
C89' C815 C811 120.9(6) . . ?
C810 C816 C817 122.4(6) . . ?
C816 C817 C813 117.0(5) . . ?
C816 C817 C8 122.6(5) . . ?
C813 C817 C8 120.4(5) . . ?

loop_
_geom_bond_atom_site_label_1
_geom_bond_atom_site_label_2
_geom_bond_distance
_geom_bond_site_symmetry_2
_geom_bond_publ_flag
Mo1 N4 1.794(5) . ?
Mo1 N1 1.963(4) . ?
Mo1 N3 1.965(4) . ?
Mo1 N2 1.988(4) . ?
S1 C4 1.771(6) . ?
S1 C412 1.777(6) . ?
N1 C11 1.448(6) . ?
N1 C17 1.503(7) . ?
O1 C91 1.386(10) . ?
O1 C93 1.408(8) . ?
Mo2 N8 1.801(4) . ?
Mo2 N5 1.959(4) . ?
Mo2 N6 1.960(4) . ?
Mo2 N7 1.985(4) . ?
S2 C8 1.770(5) . ?
S2 C812 1.790(5) . ?
N2 C21 1.440(7) . ?
N2 C27 1.507(7) . ?
C2 C25 1.387(8) . ?
C2 C21 1.414(7) . ?
O2 C97 1.07(3) . ?
O2 C95 1.14(2) . ?
N3 C31 1.440(7) . ?
N3 C37 1.514(7) . ?
N4 C4 1.317(6) . ?
C4 C41 1.470(8) . ?
N5 C51 1.450(6) . ?
N5 C57 1.517(6) . ?
N6 C61 1.457(6) . ?
N6 C67 1.521(6) . ?
C6 C63 1.388(8) . ?
C6 C65 1.388(8) . ?
N7 C71 1.440(6) . ?
N7 C77 1.505(7) . ?
C8 N8 1.322(6) . ?
C8 C817 1.469(7) . ?
C11 C16 1.389(7) . ?
C11 C12 1.400(7) . ?
C12 C13 1.387(8) . ?
C13 C14 1.393(8) . ?
C13 C131 1.501(8) . ?
C14 C15 1.396(8) . ?
C15 C16 1.393(7) . ?
C15 C151 1.512(8) . ?
C17 C110 1.515(8) . ?
C17 C112 1.521(8) . ?
C17 C18 1.549(8) . ?
C21 C22 1.399(7) . ?
C22 C23 1.382(8) . ?
C23 C24 1.384(8) . ?
C23 C231 1.519(8) . ?
C24 C25 1.389(8) . ?
C25 C251 1.510(8) . ?
C27 C210 1.512(8) . ?
C27 C29 1.529(8) . ?
C27 C28 1.536(8) . ?
C31 C32 1.382(8) . ?
C31 C36 1.384(7) . ?
C32 C33 1.388(8) . ?
C33 C34 1.398(8) . ?
C33 C331 1.503(8) . ?
C34 C35 1.378(8) . ?
C35 C36 1.389(8) . ?
C35 C351 1.518(8) . ?
C37 C38 1.530(8) . ?
C37 C39 1.531(8) . ?
C37 C310 1.533(8) . ?
C41 C46 1.383(8) . ?
C41 C42 1.401(8) . ?
C42 C43 1.382(9) . ?
C43 C44 1.376(10) . ?
C44 C45 1.366(9) . ?
C45 C46 1.376(8) . ?
C47 C412 1.372(8) . ?
C47 C48 1.381(8) . ?
C48 C49 1.374(9) . ?
C49 C410 1.369(10) . ?
C51 C52 1.389(7) . ?
C51 C56 1.396(7) . ?
C52 C53 1.390(7) . ?
C53 C54 1.384(8) . ?
C53 C531 1.513(8) . ?
C54 C55 1.375(8) . ?
C55 C56 1.387(7) . ?
C55 C551 1.513(8) . ?
C57 C510 1.515(7) . ?
C57 C59 1.522(8) . ?
C57 C58 1.546(7) . ?
C61 C62 1.374(7) . ?
C61 C64 1.390(7) . ?
C62 C63 1.393(8) . ?
C63 C631 1.498(8) . ?
C64 C65 1.395(7) . ?
C65 C651 1.498(7) . ?
C67 C610 1.524(7) . ?
C67 C69 1.525(7) . ?
C67 C68 1.530(7) . ?
C71 C72 1.399(7) . ?
C71 C76 1.401(7) . ?
C72 C73 1.379(7) . ?
C73 C74 1.389(7) . ?
C73 C731 1.510(7) . ?
C74 C75 1.389(7) . ?
C75 C76 1.387(7) . ?
C75 C751 1.513(7) . ?
C77 C78 1.523(7) . ?
C77 C710 1.526(8) . ?
C77 C79 1.533(7) . ?
C87 C88 1.387(8) . ?
C87 C812 1.392(8) . ?
C88 C89' 1.358(9) . ?
C89' C815 1.367(8) . ?
C89 C810 1.367(9) . ?
C89 C814 1.397(8) . ?
C91 C92 1.479(16) . ?
C93 C94 1.485(10) . ?
C95 C96 1.35(3) . ?
C97 C98 1.37(2) . ?
C410 C411 1.378(9) . ?
C411 C412 1.390(8) . ?
C810 C816 1.374(8) . ?
C811 C812 1.361(7) . ?
C811 C815 1.397(8) . ?
C813 C814 1.374(8) . ?
C813 C817 1.406(7) . ?
C816 C817 1.388(7) . ?

loop_
_cod_related_entry_id
_cod_related_entry_database
_cod_related_entry_code
1 ChemSpider 30660915
